data_1556241
loop_
_publ_author_name
'Soheili, Arash'
'Tambar, Uttam K.'

_publ_section_title
;
 Synthesis of (+-)-amathaspiramide F and discovery of an unusual
 stereocontrolling element for the [2,3]-Stevens rearrangement.
;
_journal_issue 19
_journal_name_full 'Organic letters'
_journal_page_first 5138
_journal_page_last 5141
_journal_paper_doi 10.1021/ol4025937
_journal_volume 15
_journal_year 2013
_chemical_formula_moiety 'C17 H24 Br N O2'
_chemical_formula_sum 'C17 H24 Br N O2'
_chemical_formula_weight 354.28
_space_group_IT_number 14
_space_group_name_Hall '-P 2ybc'
_space_group_name_H-M_alt 'P 1 21/c 1'
_symmetry_cell_setting monoclinic
_symmetry_space_group_name_H-M 'P 1 21/c 1'
_atom_sites_solution_hydrogens geom
_atom_sites_solution_primary direct
_atom_sites_solution_secondary difmap
_audit_creation_method SHELXL-97
_cell_angle_alpha 90.00
_cell_angle_beta 107.152(3)
_cell_angle_gamma 90.00
_cell_formula_units_Z 4
_cell_length_a 15.2176(6)
_cell_length_b 10.8644(5)
_cell_length_c 11.2048(5)
_cell_measurement_reflns_used 4801
_cell_measurement_temperature 153(2)
_cell_measurement_theta_max 27.5
_cell_measurement_theta_min 2.3
_cell_volume 1770.10(14)
_computing_cell_refinement 'Apex II release 2010, Bruker AXS, Inc.'
_computing_data_collection 'Apex II release 2010, Bruker AXS, Inc.'
_computing_data_reduction 'Apex II release 2010, Bruker AXS, Inc.'
_computing_molecular_graphics 'XP SHELXTL/PC, Siemens Analytical'
_computing_structure_refinement 'XL SHELXTL/PC, Siemens Analytical'
_computing_structure_solution
;

SIR97 - Altomare A., Burla M.C., Camalli M., Cascarano G.L., Giacovazzo C., 
Guagliardi A., Moliterni A.G.G., Polidori G.,Spagna R.
;
_diffrn_ambient_temperature 153(2)
_diffrn_measured_fraction_theta_full 1.000
_diffrn_measured_fraction_theta_max 1.000
_diffrn_measurement_device_type 'Nonius Kappa CCD with Bruker ApexII detector'
_diffrn_measurement_method '\w and \f-scans'
_diffrn_radiation_monochromator graphite
_diffrn_radiation_source 'fine-focus sealed tube'
_diffrn_radiation_type MoK\a
_diffrn_radiation_wavelength 0.71073
_diffrn_reflns_av_R_equivalents 0.0943
_diffrn_reflns_av_sigmaI/netI 0.0694
_diffrn_reflns_limit_h_max 19
_diffrn_reflns_limit_h_min -19
_diffrn_reflns_limit_k_max 14
_diffrn_reflns_limit_k_min -14
_diffrn_reflns_limit_l_max 14
_diffrn_reflns_limit_l_min -14
_diffrn_reflns_number 30566
_diffrn_reflns_theta_full 27.50
_diffrn_reflns_theta_max 27.50
_diffrn_reflns_theta_min 1.40
_exptl_absorpt_coefficient_mu 2.326
_exptl_absorpt_correction_T_max 1.00
_exptl_absorpt_correction_T_min 0.711
_exptl_absorpt_correction_type multi-scan
_exptl_absorpt_process_details
;
SADABS. Apex II release 2010, Bruker AXS, Inc.
;
_exptl_crystal_colour colorless
_exptl_crystal_density_diffrn 1.329
_exptl_crystal_density_method 'not measured'
_exptl_crystal_description needle
_exptl_crystal_F_000 736
_exptl_crystal_size_max 0.80
_exptl_crystal_size_mid 0.08
_exptl_crystal_size_min 0.07
_refine_diff_density_max 0.493
_refine_diff_density_min -0.630
_refine_diff_density_rms 0.069
_refine_ls_extinction_method none
_refine_ls_goodness_of_fit_ref 1.006
_refine_ls_hydrogen_treatment constr
_refine_ls_matrix_type full
_refine_ls_number_parameters 215
_refine_ls_number_reflns 4063
_refine_ls_number_restraints 1
_refine_ls_restrained_S_all 1.006
_refine_ls_R_factor_all 0.0947
_refine_ls_R_factor_gt 0.0408
_refine_ls_shift/su_max 0.002
_refine_ls_shift/su_mean 0.000
_refine_ls_structure_factor_coef Fsqd
_refine_ls_weighting_details 'calc w=1/[\s^2^(Fo^2^)+(0.0076P)^2^+1.7645P] where P=(Fo^2^+2Fc^2^)/3'
_refine_ls_weighting_scheme calc
_refine_ls_wR_factor_gt 0.0626
_refine_ls_wR_factor_ref 0.0790
_reflns_number_gt 2480
_reflns_number_total 4063
_reflns_threshold_expression >2sigma(I)
_cod_data_source_file ol4025937_si_004.cif
_cod_data_source_block as-5-159
_cod_depositor_comments
;
The following automatic conversions were performed:

data item '_symmetry_cell_setting' value 'Monoclinic' was changed to
'monoclinic' in accordance with the
/home/saulius/struct/COD-crude-data/automatic-downloads/DataCite-retrospective/ACS/depositions/lib/dictionaries/cif_core.dic
dictionary named 'cif_core.dic' version 2.4.2 last updated on
2011-04-26.

Automatic conversion script
Id: cif_fix_values 6909 2019-04-08 15:41:33Z antanas 
;
_cod_original_cell_volume 1770.10(13)
_cod_original_sg_symbol_H-M P21/c
_cod_database_code 1556241

loop_
_symmetry_equiv_pos_as_xyz
'x, y, z'
'-x, y+1/2, -z+1/2'
'-x, -y, -z'
'x, -y-1/2, z-1/2'

loop_
_atom_site_label
_atom_site_type_symbol
_atom_site_fract_x
_atom_site_fract_y
_atom_site_fract_z
_atom_site_U_iso_or_equiv
_atom_site_adp_type
_atom_site_occupancy
_atom_site_symmetry_multiplicity
_atom_site_calc_flag
_atom_site_refinement_flags
_atom_site_disorder_assembly
_atom_site_disorder_group
C1 C 0.1558(2) 0.4101(3) 0.4077(3) 0.0337(7) Uani 1 1 d . B .
C2 C 0.2081(2) 0.4650(3) 0.5182(3) 0.0343(7) Uani 1 1 d . . .
H2 H 0.2189 0.4227 0.5955 0.041 Uiso 1 1 calc R . .
C3 C 0.2440(2) 0.5810(3) 0.5147(3) 0.0327(7) Uani 1 1 d . . .
C4 C 0.2295(2) 0.6464(3) 0.4049(3) 0.0370(7) Uani 1 1 d . . .
H4 H 0.2546 0.7265 0.4046 0.044 Uiso 1 1 calc R . .
C5 C 0.1775(2) 0.5918(3) 0.2958(3) 0.0448(9) Uani 1 1 d . . .
H5 H 0.1664 0.6349 0.2190 0.054 Uiso 1 1 calc R . .
C6 C 0.1411(2) 0.4748(3) 0.2967(3) 0.0410(8) Uani 1 1 d . . .
H6 H 0.1058 0.4386 0.2205 0.049 Uiso 1 1 calc R . .
C7 C 0.1178(2) 0.2814(3) 0.4083(3) 0.0344(7) Uani 1 1 d . . .
H7 H 0.0791 0.2574 0.3227 0.041 Uiso 1 1 calc R A 1
C10 C 0.19652(19) 0.1889(2) 0.4582(3) 0.0293(7) Uani 1 1 d . B .
H10 H 0.2272 0.2104 0.5476 0.035 Uiso 1 1 calc R . .
C11 C 0.26745(19) 0.2069(2) 0.3876(3) 0.0260(6) Uani 1 1 d . . .
C12 C 0.4306(2) 0.2536(3) 0.4216(3) 0.0336(7) Uani 1 1 d . . .
C13 C 0.4522(2) 0.1410(3) 0.3558(3) 0.0484(9) Uani 1 1 d . B .
H13A H 0.4565 0.0687 0.4096 0.073 Uiso 1 1 calc R . .
H13B H 0.5108 0.1531 0.3379 0.073 Uiso 1 1 calc R . .
H13C H 0.4032 0.1283 0.2774 0.073 Uiso 1 1 calc R . .
C14 C 0.5062(2) 0.2773(4) 0.5428(3) 0.0680(12) Uani 1 1 d . B .
H14A H 0.4888 0.3469 0.5867 0.102 Uiso 1 1 calc R . .
H14B H 0.5637 0.2964 0.5242 0.102 Uiso 1 1 calc R . .
H14C H 0.5148 0.2038 0.5958 0.102 Uiso 1 1 calc R . .
C15 C 0.4125(2) 0.3666(3) 0.3392(3) 0.0481(9) Uani 1 1 d . B .
H15A H 0.3666 0.3473 0.2597 0.072 Uiso 1 1 calc R . .
H15B H 0.4698 0.3928 0.3237 0.072 Uiso 1 1 calc R . .
H15C H 0.3895 0.4331 0.3810 0.072 Uiso 1 1 calc R . .
C16 C 0.1151(2) 0.0115(3) 0.3334(3) 0.0544(10) Uani 1 1 d . B .
H16A H 0.1571 0.0043 0.2823 0.082 Uiso 1 1 calc R . .
H16B H 0.0641 0.0665 0.2920 0.082 Uiso 1 1 calc R . .
H16C H 0.0908 -0.0699 0.3440 0.082 Uiso 1 1 calc R . .
C17 C 0.2387(2) -0.0196(3) 0.5187(3) 0.0433(8) Uani 1 1 d . B .
H17A H 0.2828 -0.0256 0.4704 0.065 Uiso 1 1 calc R . .
H17B H 0.2139 -0.1015 0.5265 0.065 Uiso 1 1 calc R . .
H17C H 0.2698 0.0129 0.6020 0.065 Uiso 1 1 calc R . .
N1 N 0.16451(17) 0.0618(2) 0.4556(2) 0.0333(6) Uani 1 1 d . . .
O1 O 0.25009(13) 0.20001(18) 0.27543(18) 0.0339(5) Uani 1 1 d . B .
O2 O 0.35042(13) 0.22811(17) 0.46698(17) 0.0304(5) Uani 1 1 d . B .
Br1 Br 0.31510(2) 0.65486(3) 0.66700(3) 0.04549(11) Uani 1 1 d . . .
C8 C 0.0594(6) 0.2871(10) 0.4989(13) 0.030(3) Uani 0.50 1 d PD B 1
H8 H 0.0891 0.2892 0.5863 0.036 Uiso 0.50 1 calc PR B 1
C9 C -0.0296(6) 0.2891(9) 0.4582(11) 0.053(2) Uani 0.50 1 d PD B 1
H9A H -0.0599 0.2871 0.3710 0.063 Uiso 0.50 1 calc PR B 1
H9B H -0.0647 0.2927 0.5157 0.063 Uiso 0.50 1 calc PR B 1
C8A C 0.0380(8) 0.2563(12) 0.4641(13) 0.039(3) Uani 0.50 1 d PD B 2
H8A H 0.0209 0.1734 0.4724 0.047 Uiso 0.50 1 calc PR B 2
C9A C -0.0066(6) 0.3434(8) 0.5002(9) 0.046(2) Uani 0.50 1 d PD B 2
H9A1 H 0.0092 0.4270 0.4928 0.055 Uiso 0.50 1 calc PR B 2
H9A2 H -0.0553 0.3235 0.5340 0.055 Uiso 0.50 1 calc PR B 2

loop_
_atom_site_aniso_label
_atom_site_aniso_U_11
_atom_site_aniso_U_22
_atom_site_aniso_U_33
_atom_site_aniso_U_23
_atom_site_aniso_U_13
_atom_site_aniso_U_12
C1 0.0418(19) 0.0294(17) 0.0380(19) 0.0044(14) 0.0242(16) 0.0119(15)
C2 0.046(2) 0.0308(17) 0.0336(18) 0.0101(14) 0.0229(16) 0.0153(15)
C3 0.0380(19) 0.0334(17) 0.0307(17) 0.0039(13) 0.0164(15) 0.0146(14)
C4 0.049(2) 0.0292(16) 0.0396(18) 0.0075(16) 0.0232(16) 0.0105(16)
C5 0.068(2) 0.0378(19) 0.035(2) 0.0152(15) 0.0239(19) 0.0127(18)
C6 0.051(2) 0.043(2) 0.0306(18) 0.0024(15) 0.0153(16) 0.0097(17)
C7 0.0345(18) 0.0332(17) 0.0397(19) 0.0058(14) 0.0172(15) 0.0067(15)
C10 0.0353(18) 0.0259(16) 0.0294(17) 0.0001(12) 0.0140(14) 0.0025(13)
C11 0.0299(17) 0.0201(14) 0.0285(17) -0.0010(12) 0.0091(14) 0.0030(13)
C12 0.0292(17) 0.0415(18) 0.0294(17) 0.0012(14) 0.0076(14) -0.0039(14)
C13 0.043(2) 0.042(2) 0.067(2) 0.0062(18) 0.0260(18) 0.0075(17)
C14 0.039(2) 0.118(4) 0.039(2) -0.002(2) 0.0009(18) -0.018(2)
C15 0.047(2) 0.037(2) 0.063(2) 0.0097(17) 0.0209(18) -0.0041(16)
C16 0.050(2) 0.049(2) 0.056(2) 0.0032(18) 0.0030(19) -0.0230(18)
C17 0.064(2) 0.0269(17) 0.0390(19) 0.0004(14) 0.0152(17) 0.0022(16)
N1 0.0393(15) 0.0247(13) 0.0392(15) 0.0018(11) 0.0168(13) -0.0017(11)
O1 0.0350(12) 0.0419(12) 0.0242(12) -0.0053(9) 0.0079(10) -0.0044(9)
O2 0.0311(12) 0.0369(12) 0.0226(11) -0.0005(9) 0.0068(9) -0.0010(9)
Br1 0.0577(2) 0.04074(18) 0.03918(19) 0.00104(17) 0.01611(15) 0.00663(19)
C8 0.035(6) 0.020(5) 0.042(7) -0.003(4) 0.021(5) 0.000(4)
C9 0.030(5) 0.052(6) 0.073(7) 0.001(5) 0.009(5) -0.002(5)
C8A 0.048(8) 0.031(7) 0.041(7) -0.007(4) 0.019(5) 0.003(5)
C9A 0.033(5) 0.052(6) 0.061(6) -0.001(5) 0.024(4) -0.007(5)

loop_
_atom_type_symbol
_atom_type_description
_atom_type_scat_dispersion_real
_atom_type_scat_dispersion_imag
_atom_type_scat_source
C C 0.0033 0.0016 'International Tables Vol C Tables 4.2.6.8 and 6.1.1.4'
H H 0.0000 0.0000 'International Tables Vol C Tables 4.2.6.8 and 6.1.1.4'
N N 0.0061 0.0033 'International Tables Vol C Tables 4.2.6.8 and 6.1.1.4'
O O 0.0106 0.0060 'International Tables Vol C Tables 4.2.6.8 and 6.1.1.4'
Br Br -0.2901 2.4595 'International Tables Vol C Tables 4.2.6.8 and 6.1.1.4'

loop_
_geom_angle_atom_site_label_1
_geom_angle_atom_site_label_2
_geom_angle_atom_site_label_3
_geom_angle
C6 C1 C2 118.6(3)
C6 C1 C7 120.7(3)
C2 C1 C7 120.7(3)
C3 C2 C1 119.6(3)
C3 C2 H2 120.2
C1 C2 H2 120.2
C2 C3 C4 122.4(3)
C2 C3 Br1 119.0(2)
C4 C3 Br1 118.7(2)
C5 C4 C3 117.8(3)
C5 C4 H4 121.1
C3 C4 H4 121.1
C4 C5 C6 120.9(3)
C4 C5 H5 119.6
C6 C5 H5 119.6
C5 C6 C1 120.8(3)
C5 C6 H6 119.6
C1 C6 H6 119.6
C1 C7 C8 105.2(4)
C1 C7 C10 110.3(2)
C8 C7 C10 109.1(5)
C1 C7 C8A 120.8(5)
C10 C7 C8A 111.0(6)
C1 C7 H7 110.7
C8 C7 H7 110.7
C10 C7 H7 110.7
C8A C7 H7 91.9
N1 C10 C11 113.2(2)
N1 C10 C7 113.0(2)
C11 C10 C7 108.8(2)
N1 C10 H10 107.2
C11 C10 H10 107.2
C7 C10 H10 107.2
O1 C11 O2 125.4(2)
O1 C11 C10 124.0(3)
O2 C11 C10 110.6(2)
O2 C12 C15 110.0(2)
O2 C12 C13 109.6(2)
C15 C12 C13 112.7(3)
O2 C12 C14 102.0(2)
C15 C12 C14 111.2(3)
C13 C12 C14 110.9(3)
C12 C13 H13A 109.5
C12 C13 H13B 109.5
H13A C13 H13B 109.5
C12 C13 H13C 109.5
H13A C13 H13C 109.5
H13B C13 H13C 109.5
C12 C14 H14A 109.5
C12 C14 H14B 109.5
H14A C14 H14B 109.5
C12 C14 H14C 109.5
H14A C14 H14C 109.5
H14B C14 H14C 109.5
C12 C15 H15A 109.5
C12 C15 H15B 109.5
H15A C15 H15B 109.5
C12 C15 H15C 109.5
H15A C15 H15C 109.5
H15B C15 H15C 109.5
N1 C16 H16A 109.5
N1 C16 H16B 109.5
H16A C16 H16B 109.5
N1 C16 H16C 109.5
H16A C16 H16C 109.5
H16B C16 H16C 109.5
N1 C17 H17A 109.5
N1 C17 H17B 109.5
H17A C17 H17B 109.5
N1 C17 H17C 109.5
H17A C17 H17C 109.5
H17B C17 H17C 109.5
C17 N1 C16 110.0(2)
C17 N1 C10 111.2(2)
C16 N1 C10 116.7(2)
C11 O2 C12 121.2(2)
C9 C8 C7 121.1(12)
C9 C8 H8 119.4
C7 C8 H8 119.4
C8 C9 H9A 120.0
C8 C9 H9B 120.0
H9A C9 H9B 120.0
C9A C8A C7 123.0(12)
C9A C8A H8A 118.5
C7 C8A H8A 118.5
C8A C9A H9A1 120.0
C8A C9A H9A2 120.0
H9A1 C9A H9A2 120.0

loop_
_geom_bond_atom_site_label_1
_geom_bond_atom_site_label_2
_geom_bond_distance
C1 C6 1.388(4)
C1 C2 1.393(4)
C1 C7 1.514(4)
C2 C3 1.379(4)
C2 H2 0.9500
C3 C4 1.381(4)
C3 Br1 1.907(3)
C4 C5 1.379(4)
C4 H4 0.9500
C5 C6 1.388(4)
C5 H5 0.9500
C6 H6 0.9500
C7 C8 1.534(13)
C7 C10 1.537(4)
C7 C8A 1.544(15)
C7 H7 1.0000
C10 N1 1.461(3)
C10 C11 1.528(4)
C10 H10 1.0000
C11 O1 1.208(3)
C11 O2 1.333(3)
C12 O2 1.479(3)
C12 C15 1.512(4)
C12 C13 1.513(4)
C12 C14 1.521(4)
C13 H13A 0.9800
C13 H13B 0.9800
C13 H13C 0.9800
C14 H14A 0.9800
C14 H14B 0.9800
C14 H14C 0.9800
C15 H15A 0.9800
C15 H15B 0.9800
C15 H15C 0.9800
C16 N1 1.459(4)
C16 H16A 0.9800
C16 H16B 0.9800
C16 H16C 0.9800
C17 N1 1.445(4)
C17 H17A 0.9800
C17 H17B 0.9800
C17 H17C 0.9800
C8 C9 1.297(8)
C8 H8 0.9500
C9 H9A 0.9500
C9 H9B 0.9500
C8A C9A 1.297(8)
C8A H8A 0.9500
C9A H9A1 0.9500
C9A H9A2 0.9500

loop_
_geom_torsion_atom_site_label_1
_geom_torsion_atom_site_label_2
_geom_torsion_atom_site_label_3
_geom_torsion_atom_site_label_4
_geom_torsion
C6 C1 C2 C3 -0.3(4)
C7 C1 C2 C3 178.3(2)
C1 C2 C3 C4 0.6(4)
C1 C2 C3 Br1 179.8(2)
C2 C3 C4 C5 -0.4(4)
Br1 C3 C4 C5 -179.6(2)
C3 C4 C5 C6 -0.1(4)
C4 C5 C6 C1 0.4(5)
C2 C1 C6 C5 -0.2(4)
C7 C1 C6 C5 -178.7(3)
C6 C1 C7 C8 -124.2(5)
C2 C1 C7 C8 57.3(6)
C6 C1 C7 C10 118.3(3)
C2 C1 C7 C10 -60.2(3)
C6 C1 C7 C8A -110.0(7)
C2 C1 C7 C8A 71.5(7)
C1 C7 C10 N1 -177.3(2)
C8 C7 C10 N1 67.7(5)
C8A C7 C10 N1 46.1(5)
C1 C7 C10 C11 -50.7(3)
C8 C7 C10 C11 -165.8(4)
C8A C7 C10 C11 172.7(5)
N1 C10 C11 O1 69.3(4)
C7 C10 C11 O1 -57.1(3)
N1 C10 C11 O2 -109.2(3)
C7 C10 C11 O2 124.4(2)
C11 C10 N1 C17 63.8(3)
C7 C10 N1 C17 -172.1(2)
C11 C10 N1 C16 -63.5(3)
C7 C10 N1 C16 60.7(3)
O1 C11 O2 C12 4.0(4)
C10 C11 O2 C12 -177.6(2)
C15 C12 O2 C11 59.3(3)
C13 C12 O2 C11 -65.1(3)
C14 C12 O2 C11 177.4(3)
C1 C7 C8 C9 104.6(10)
C10 C7 C8 C9 -137.0(9)
C8A C7 C8 C9 -38(2)
C1 C7 C8A C9A 7.7(15)
C8 C7 C8A C9A 51(2)
C10 C7 C8A C9A 139.1(11)
